data_4126918
loop_
_publ_author_name
'Zhang, Guanyun'
'Li, Wenyun'
'Liu, Caiyun'
'Jia, Jiong'
'Tung, Chen-Ho'
'Wang, Yifeng'

_publ_section_title
;
 Titanium-Oxide Host Clusters with Exchangeable Guests.
;
_journal_name_full 'Journal of the American Chemical Society'
_journal_paper_doi 10.1021/jacs.7b10565
_journal_year 2017
_chemical_formula_moiety '0.33(C60 Ca2 Cl2 N12 O108 Ti24), 0.33(C30 Ca N6 O54 Ti12), 11.94(Cl1.2), 4(O)'
_chemical_formula_sum 'C30 Ca Cl15 N6 O58 Ti12'
_chemical_formula_weight 2518.99
_chemical_name_systematic
;
 ?
;
_space_group_crystal_system triclinic
_space_group_IT_number 2
_space_group_name_Hall '-P 1'
_space_group_name_H-M_alt 'P -1'
_symmetry_space_group_name_Hall '-P 1'
_symmetry_space_group_name_H-M 'P -1'
_audit_creation_date 2017-07-23
_audit_creation_method
;
Olex2 1.2
(compiled 2017.03.28 svn.r3405 for OlexSys, GUI svn.r5337)
;
_cell_angle_alpha 75.807(3)
_cell_angle_beta 79.387(3)
_cell_angle_gamma 80.338(3)
_cell_formula_units_Z 3
_cell_length_a 16.673(5)
_cell_length_b 22.411(6)
_cell_length_c 22.543(7)
_cell_measurement_reflns_used 7052
_cell_measurement_temperature 173
_cell_measurement_theta_max 27.821
_cell_measurement_theta_min 1.885
_cell_volume 7960(4)
_computing_cell_refinement 'SAINT v8.37A (Bruker, 2015)'
_computing_data_reduction 'SAINT v8.37A (Bruker, 2015)'
_computing_molecular_graphics 'Olex2 (Dolomanov et al., 2009)'
_computing_publication_material 'Olex2 (Dolomanov et al., 2009)'
_computing_structure_refinement 'ShelXL (Sheldrick, 2015)'
_diffrn_ambient_temperature 173
_diffrn_measured_fraction_theta_full 0.998
_diffrn_measured_fraction_theta_max 0.980
_diffrn_measurement_device_type 'CCD area detector'
_diffrn_measurement_method 'phi and omega scans'
_diffrn_radiation_monochromator graphite
_diffrn_radiation_type MoK\a
_diffrn_radiation_wavelength 0.71073
_diffrn_reflns_av_R_equivalents 0.1195
_diffrn_reflns_av_unetI/netI 0.1674
_diffrn_reflns_Laue_measured_fraction_full 0.998
_diffrn_reflns_Laue_measured_fraction_max 0.980
_diffrn_reflns_limit_h_max 21
_diffrn_reflns_limit_h_min -21
_diffrn_reflns_limit_k_max 29
_diffrn_reflns_limit_k_min -29
_diffrn_reflns_limit_l_max 29
_diffrn_reflns_limit_l_min -29
_diffrn_reflns_number 115977
_diffrn_reflns_point_group_measured_fraction_full 0.998
_diffrn_reflns_point_group_measured_fraction_max 0.980
_diffrn_reflns_theta_full 25.242
_diffrn_reflns_theta_max 27.821
_diffrn_reflns_theta_min 1.885
_exptl_absorpt_coefficient_mu 1.362
_exptl_absorpt_correction_T_max 0.7456
_exptl_absorpt_correction_T_min 0.5950
_exptl_absorpt_process_details
;
SADABS-2016/2 (Bruker,2016/2) was used for absorption correction.
wR2(int) was 0.0935 before and 0.0783 after correction.
The Ratio of minimum to maximum transmission is 0.7980.
The \l/2 correction factor is Not present.
;
_exptl_crystal_colour 'clear colourless'
_exptl_crystal_colour_lustre clear
_exptl_crystal_colour_primary colourless
_exptl_crystal_density_diffrn 1.576
_exptl_crystal_description block
_exptl_crystal_F_000 3675
_refine_diff_density_max 3.090
_refine_diff_density_min -1.427
_refine_diff_density_rms 0.299
_refine_ls_extinction_method none
_refine_ls_goodness_of_fit_ref 1.762
_refine_ls_hydrogen_treatment undef
_refine_ls_matrix_type full
_refine_ls_number_parameters 1443
_refine_ls_number_reflns 37034
_refine_ls_number_restraints 146
_refine_ls_restrained_S_all 1.768
_refine_ls_R_factor_all 0.3053
_refine_ls_R_factor_gt 0.2235
_refine_ls_shift/su_max 0.000
_refine_ls_shift/su_mean 0.000
_refine_ls_structure_factor_coef Fsqd
_refine_ls_weighting_details 'w=1/[\s^2^(Fo^2^)+(0.2000P)^2^] where P=(Fo^2^+2Fc^2^)/3'
_refine_ls_weighting_scheme calc
_refine_ls_wR_factor_gt 0.5560
_refine_ls_wR_factor_ref 0.5814
_reflns_Friedel_coverage 0.000
_reflns_number_gt 16965
_reflns_number_total 37034
_reflns_threshold_expression 'I > 2\s(I)'
_cod_data_source_file ja7b10565_si_010.cif
_cod_data_source_block p-1_sqd
_cod_database_code 4126918
_shelxl_version_number 2013-4
_shelx_space_group_comment
;
The symmetry employed for this shelxl refinement is uniquely defined
by the following loop, which should always be used as a source of
symmetry information in preference to the above space-group names.
They are only intended as comments.
;
_olex2_refinement_description
;
1. Restrained distances
 C36-C37
 1.5 with sigma of 0.01
 C37-N7
 1.5 with sigma of 0.01
 C37-C38
 1.5 with sigma of 0.01
 C21-C22
 1.5 with sigma of 0.01
 N6-C22
 1.5 with sigma of 0.01
 C22-C23
 1.5 with sigma of 0.01
 C16-C17
 1.5 with sigma of 0.01
 C18-C17
 1.5 with sigma of 0.01
 C17-N4
 1.5 with sigma of 0.01
 C20-N4
 1.5 with sigma of 0.01
 C26-C27
 1.5 with sigma of 0.01
 C41-C42
 1.5 with sigma of 0.01
 N9-C42
 1.5 with sigma of 0.01
 C1-C2
 1.5 with sigma of 0.01
 N3-C2
 1.5 with sigma of 0.01
 C11-C12
 1.5 with sigma of 0.01
 C12-N1
 1.5 with sigma of 0.01
 C6-C7
 1.5 with sigma of 0.01
 C8-N2
 2.45 with sigma of 0.01
 C9-C10
 1.5 with sigma of 0.01
 C10-N2
 1.5 with sigma of 0.01
 C7-C9
 2.45 with sigma of 0.01
 C8-C10
 2.45 with sigma of 0.01
 C9-N2
 2.45 with sigma of 0.01
 C6-C8
 2.45 with sigma of 0.01
 C8-C9
 1.5 with sigma of 0.01
 N1-C14
 1.5 with sigma of 0.01
 C14-C15
 1.5 with sigma of 0.01
 C15-C13
 1.5 with sigma of 0.01
 C12-C13
 1.5 with sigma of 0.01
 C12-C14
 2.45 with sigma of 0.01
 N1-C15
 2.45 with sigma of 0.01
 C14-C13
 2.45 with sigma of 0.01
 C15-C12
 2.45 with sigma of 0.01
 C42-C44
 2.45 with sigma of 0.01
 C43-C45
 2.45 with sigma of 0.01
 C44-N9
 2.45 with sigma of 0.01
 C45-C42
 2.45 with sigma of 0.01
 C42-C43
 1.5 with sigma of 0.01
 C43-C44
 1.5 with sigma of 0.01
 C44-C45
 1.5 with sigma of 0.01
 N9-C45
 1.5 with sigma of 0.01
 C2-N3
 1.5 with sigma of 0.01
 N3-C5
 1.5 with sigma of 0.01
 C3-C2
 1.5 with sigma of 0.01
 C2-C5
 2.45 with sigma of 0.01
 C3-N3
 2.45 with sigma of 0.01
 C18-N4
 2.45 with sigma of 0.01
 C17-C20
 2.45 with sigma of 0.01
 C23-N6
 2.45 with sigma of 0.01
 C22-C24
 2.45 with sigma of 0.01
 C23-C24
 1.5 with sigma of 0.01
 C19-C20
 1.5 with sigma of 0.01
 C19-C18
 1.5 with sigma of 0.01
 C19-C17
 2.45 with sigma of 0.01
 N4-C19
 2.45 with sigma of 0.01
 C25-C22
 2.45 with sigma of 0.01
 C25-C23
 2.45 with sigma of 0.01
 N6-C25
 1.5 with sigma of 0.01
 C24-C25
 1.5 with sigma of 0.01
 C4-C5
 1.5 with sigma of 0.01
 C3-C4
 1.5 with sigma of 0.01
 N3-C4
 2.45 with sigma of 0.01
 C2-C4
 2.45 with sigma of 0.01
 C39-C37
 2.45 with sigma of 0.01
 C38-C40
 2.45 with sigma of 0.01
 C39-N7
 2.45 with sigma of 0.01
 C40-C37
 2.45 with sigma of 0.01
 C38-C39
 1.5 with sigma of 0.01
 C39-C40
 1.5 with sigma of 0.01
 C40-N7
 1.5 with sigma of 0.01
 C32-N8
 1.5 with sigma of 0.01
 N8-C35
 1.5 with sigma of 0.01
 C35-C34
 1.5 with sigma of 0.01
 C34-C33
 1.5 with sigma of 0.01
 C33-C32
 1.5 with sigma of 0.01
 C32-C35
 2.45 with sigma of 0.01
 N8-C34
 2.45 with sigma of 0.01
 C35-C33
 2.45 with sigma of 0.01
 C34-C32
 2.45 with sigma of 0.01
 C33-N8
 2.45 with sigma of 0.01
 C27-C30
 2.45 with sigma of 0.01
 N5-C29
 2.45 with sigma of 0.01
 C30-C28
 2.45 with sigma of 0.01
 C29-C27
 2.45 with sigma of 0.01
 C28-N5
 2.45 with sigma of 0.01
 C27-N5
 1.5 with sigma of 0.01
 N5-C30
 1.5 with sigma of 0.01
 C30-C29
 1.5 with sigma of 0.01
 C29-C28
 1.5 with sigma of 0.01
 C28-C27
 1.5 with sigma of 0.01
 C31-O72
 1.3 with sigma of 0.02
2. Uiso/Uaniso restraints and constraints
N2 \\sim C6 \\sim C7 \\sim C8 \\sim C9 \\sim C10: within 1.7A with sigma of
0.01 and sigma for terminal atoms of 0.02
N1 \\sim C11 \\sim C12 \\sim C13 \\sim C14 \\sim C15: within 1.7A with sigma of
0.01 and sigma for terminal atoms of 0.02
N9 \\sim C41 \\sim C42 \\sim C43 \\sim C44 \\sim C45: within 1.7A with sigma of
0.01 and sigma for terminal atoms of 0.02
N4 \\sim C16 \\sim C17 \\sim C18 \\sim C19 \\sim C20: within 1.7A with sigma of
0.01 and sigma for terminal atoms of 0.02
N6 \\sim C21 \\sim C22 \\sim C23 \\sim C24 \\sim C25: within 1.7A with sigma of
0.01 and sigma for terminal atoms of 0.02
N3 \\sim C1 \\sim C2 \\sim C3 \\sim C4 \\sim C5: within 1.7A with sigma of 0.01
and sigma for terminal atoms of 0.02
N7 \\sim C36 \\sim C37 \\sim C38 \\sim C39 \\sim C40: within 1.7A with sigma of
0.01 and sigma for terminal atoms of 0.02
N8 \\sim C31 \\sim C32 \\sim C33 \\sim C34 \\sim C35: within 1.7A with sigma of
0.01 and sigma for terminal atoms of 0.02
N5 \\sim C26 \\sim C27 \\sim C28 \\sim C29 \\sim C30: within 1.7A with sigma of
0.01 and sigma for terminal atoms of 0.02
3. Others
 Fixed Sof: Ca2(0.5) Ca3(0.5) Cl22(0.25) Cl23(0.5) Cl24(0.25) Ca1(0.5)
 Cl30(0.3) Cl31(0.5) Cl32(0.4) Cl25(0.4) Cl27(0.3) Cl20(0.6) Cl21(0.4) Cl4(0.3)
 Cl5(0.7) Cl33(0.45) Cl34(0.55) Cl7(0.5) Cl8(0.4) Cl13(0.65) Cl14(0.35)
 Cl26(0.3) Cl12(0.6) Cl6(0.4) Cl9(0.4) O84(0.5) O85(0.5)
;
_olex2_submission_special_instructions 'No special instructions were received'
_platon_squeeze_void_probe_radius 1.20

loop_
_space_group_symop_operation_xyz
'x, y, z'
'-x, -y, -z'

loop_
_atom_site_label
_atom_site_type_symbol
_atom_site_fract_x
_atom_site_fract_y
_atom_site_fract_z
_atom_site_U_iso_or_equiv
_atom_site_adp_type
_atom_site_occupancy
_atom_site_site_symmetry_order
_atom_site_calc_flag
_atom_site_refinement_flags_posn
_atom_site_refinement_flags_adp
_atom_site_refinement_flags_occupancy
Ti7 Ti 0.15684(18) 0.77618(14) 0.12568(14) 0.0329(7) Uani 1 1 d . . .
Ti8 Ti 0.1098(2) 0.64252(17) 0.23545(15) 0.0410(8) Uani 1 1 d . . .
Ti9 Ti 0.2463(2) 0.56187(16) 0.33962(15) 0.0415(8) Uani 1 1 d . . .
Ti10 Ti 0.4346(2) 0.62038(16) 0.33126(16) 0.0401(8) Uani 1 1 d . . .
Ti11 Ti 0.47956(18) 0.75658(15) 0.21964(16) 0.0348(8) Uani 1 1 d . . .
Ti12 Ti 0.3410(2) 0.83362(14) 0.11609(15) 0.0343(7) Uani 1 1 d . . .
Ti13 Ti 0.25371(18) 0.68390(13) 0.01639(13) 0.0283(7) Uani 1 1 d . . .
Ti14 Ti 0.2045(2) 0.55101(15) 0.12654(15) 0.0371(8) Uani 1 1 d . . .
Ti15 Ti 0.3420(2) 0.47153(15) 0.22898(15) 0.0419(8) Uani 1 1 d . . .
Ti16 Ti 0.5294(2) 0.52819(15) 0.22213(18) 0.0441(9) Uani 1 1 d . . .
Ti17 Ti 0.57622(19) 0.66400(15) 0.11094(16) 0.0375(8) Uani 1 1 d . . .
Ti18 Ti 0.44048(19) 0.74082(15) 0.00839(15) 0.0359(8) Uani 1 1 d . . .
Ca2 Ca 0.2555(9) 0.7376(7) 0.2706(6) 0.102(4) Uani 0.5 1 d . . P
Ca3 Ca 0.4300(9) 0.5702(7) 0.0773(8) 0.121(5) Uani 0.5 1 d . . P
Cl22 Cl 0.5360(15) 0.4216(12) 0.0639(10) 0.068(6) Uani 0.25 1 d . . P
Cl23 Cl 0.4103(8) 0.4482(6) 0.0342(6) 0.070(3) Uani 0.5 1 d . . P
Cl24 Cl 0.412(2) 0.5017(19) -0.0522(13) 0.113(13) Uani 0.25 1 d . . P
O28 O 0.3941(13) 0.6666(8) 0.4093(7) 0.089(6) Uani 1 1 d . . .
O29 O 0.4460(9) 0.8175(7) 0.2833(7) 0.059(4) Uani 1 1 d . . .
O30 O 0.1789(8) 0.6004(6) 0.4161(6) 0.050(3) Uani 1 1 d . . .
O31 O 0.2884(10) 0.9087(7) 0.1597(7) 0.069(5) Uani 1 1 d . . .
O32 O 0.0258(7) 0.6782(8) 0.3028(7) 0.066(4) Uani 1 1 d . . .
O33 O 0.0803(8) 0.8440(6) 0.1733(6) 0.057(4) Uani 1 1 d . . .
O34 O 0.2502(7) 0.7946(5) 0.1499(5) 0.033(3) Uani 1 1 d . . .
O35 O 0.4012(7) 0.8043(5) 0.1820(5) 0.034(3) Uani 1 1 d . . .
O36 O 0.4164(7) 0.6989(6) 0.2773(6) 0.043(3) Uani 1 1 d . . .
O37 O 0.3306(7) 0.6000(6) 0.3466(5) 0.038(3) Uani 1 1 d . . .
O38 O 0.1923(8) 0.6292(6) 0.2878(6) 0.048(3) Uani 1 1 d . . .
O39 O 0.1243(7) 0.7210(6) 0.1956(5) 0.041(3) Uani 1 1 d . . .
O40 O 0.0426(7) 0.7783(7) 0.0941(6) 0.051(4) Uani 1 1 d . . .
O41 O 0.0028(9) 0.6473(9) 0.1954(7) 0.073(5) Uani 1 1 d . . .
O42 O 0.1580(7) 0.8535(5) 0.0544(6) 0.041(3) Uani 1 1 d . . .
O43 O 0.2724(9) 0.8947(7) 0.0512(7) 0.059(4) Uani 1 1 d . . .
O44 O 0.4246(9) 0.8988(6) 0.0750(6) 0.052(4) Uani 1 1 d . . .
O45 O 0.5595(8) 0.8235(7) 0.1788(8) 0.067(5) Uani 1 1 d . . .
O46 O 0.5769(7) 0.7267(7) 0.2705(7) 0.059(4) Uani 1 1 d . . .
O47 O 0.5482(11) 0.6391(7) 0.3446(8) 0.079(5) Uani 1 1 d . . .
O48 O 0.4704(11) 0.5440(10) 0.4036(11) 0.112(8) Uani 1 1 d . . .
O49 O 0.2769(13) 0.4848(8) 0.4145(8) 0.090(6) Uani 1 1 d . . .
O50 O 0.1461(9) 0.5147(7) 0.3564(6) 0.059(4) Uani 1 1 d . . .
O51 O 0.0620(9) 0.5611(7) 0.2913(6) 0.060(4) Uani 1 1 d . . .
O52 O 0.3907(7) 0.7859(5) 0.0624(5) 0.035(3) Uiso 1 1 d . . .
O53 O 0.2057(7) 0.7257(5) 0.0753(5) 0.035(3) Uani 1 1 d . . .
O54 O 0.5263(7) 0.7076(5) 0.1679(5) 0.031(3) Uani 1 1 d . . .
O55 O 0.1614(9) 0.6007(6) 0.1811(6) 0.051(3) Uani 1 1 d . . .
O56 O 0.4818(8) 0.5745(6) 0.2770(6) 0.050(3) Uani 1 1 d . . .
O57 O 0.2934(9) 0.5180(6) 0.2824(6) 0.054(4) Uani 1 1 d . . .
O58 O 0.2879(7) 0.5008(6) 0.1648(6) 0.044(3) Uani 1 1 d . . .
O59 O 0.2668(6) 0.6054(5) 0.0691(5) 0.030(2) Uani 1 1 d . . .
O60 O 0.3547(7) 0.7009(5) 0.0010(6) 0.041(3) Uani 1 1 d . . .
O61 O 0.4948(7) 0.6772(5) 0.0618(7) 0.050(4) Uani 1 1 d . . .
O62 O 0.5645(8) 0.5857(7) 0.1513(8) 0.062(4) Uani 1 1 d . . .
O63 O 0.4322(7) 0.5127(6) 0.1992(5) 0.040(3) Uani 1 1 d . . .
O64 O 0.2902(9) 0.6393(7) -0.0604(7) 0.058(4) Uani 1 1 d . . .
O65 O 0.2331(9) 0.4898(6) 0.0581(7) 0.054(4) Uani 1 1 d . . .
O66 O 0.5108(8) 0.6952(6) -0.0625(6) 0.048(3) Uani 1 1 d . . .
O67 O 0.6565(9) 0.6210(10) 0.0444(8) 0.088(6) Uani 1 1 d . . .
O68 O 0.3960(9) 0.4010(7) 0.1776(7) 0.064(4) Uani 1 1 d . . .
O69 O 0.6031(8) 0.4589(6) 0.1715(7) 0.054(4) Uani 1 1 d . . .
O70 O 0.6394(10) 0.5190(9) 0.2521(9) 0.089(6) Uani 1 1 d . . .
O71 O 0.6876(8) 0.6556(9) 0.1444(8) 0.076(5) Uani 1 1 d . . .
O72 O 0.6302(10) 0.7403(8) 0.0524(8) 0.076(5) Uiso 1 1 d D . .
O73 O 0.5439(9) 0.7883(7) -0.0129(6) 0.054(4) Uani 1 1 d . . .
O74 O 0.4085(9) 0.8117(6) -0.0676(7) 0.064(4) Uani 1 1 d . . .
O75 O 0.2235(9) 0.7617(6) -0.0543(7) 0.059(4) Uani 1 1 d . . .
O76 O 0.1392(9) 0.6647(6) 0.0061(7) 0.059(4) Uani 1 1 d . . .
O77 O 0.1047(7) 0.5841(6) 0.0771(6) 0.045(3) Uani 1 1 d . . .
O78 O 0.1259(8) 0.4848(6) 0.1699(7) 0.053(4) Uani 1 1 d . . .
O79 O 0.2557(12) 0.4040(8) 0.2679(8) 0.102(7) Uani 1 1 d . . .
O80 O 0.4083(9) 0.4094(6) 0.2931(6) 0.055(4) Uani 1 1 d . . .
O81 O 0.5185(9) 0.4481(7) 0.2932(6) 0.059(4) Uani 1 1 d . . .
N4 N 0.2186(19) 0.9959(13) -0.0337(11) 0.137(7) Uiso 1 1 d D U .
N5 N -0.0176(18) 0.4706(15) 0.3079(9) 0.146(8) Uiso 1 1 d D U .
N6 N 0.7183(14) 0.7212(8) 0.3181(12) 0.104(6) Uiso 1 1 d D U .
N7 N 0.5720(12) 0.3563(12) 0.3849(10) 0.112(6) Uiso 1 1 d D U .
N8 N 0.6309(14) 0.8827(13) -0.0493(14) 0.144(8) Uiso 1 1 d D U .
N9 N -0.0285(17) 0.6910(9) -0.0074(13) 0.124(7) Uiso 1 1 d D U .
C16 C 0.2105(14) 0.8968(10) 0.0301(10) 0.056(5) Uiso 1 1 d D U .
C17 C 0.1709(16) 0.9414(11) -0.0210(9) 0.109(6) Uiso 1 1 d D U .
C18 C 0.177(2) 0.9220(13) -0.0818(14) 0.138(8) Uiso 1 1 d D U .
C19 C 0.212(3) 0.9723(17) -0.1330(9) 0.147(8) Uiso 1 1 d D U .
C20 C 0.238(2) 1.0175(14) -0.1034(13) 0.147(8) Uiso 1 1 d D U .
C21 C 0.5938(14) 0.6822(13) 0.3140(12) 0.077(6) Uiso 1 1 d D U .
C22 C 0.6675(10) 0.6686(11) 0.3464(11) 0.092(6) Uiso 1 1 d D U .
C23 C 0.7179(15) 0.6102(9) 0.3307(15) 0.112(7) Uiso 1 1 d D U .
C24 C 0.8057(13) 0.6244(11) 0.3088(16) 0.123(8) Uiso 1 1 d D U .
C25 C 0.8060(12) 0.6929(12) 0.3017(17) 0.129(8) Uiso 1 1 d D U .
C26 C 0.0887(16) 0.5175(11) 0.3326(13) 0.071(6) Uiso 1 1 d D U .
C27 C 0.0473(13) 0.4596(12) 0.3497(13) 0.113(6) Uiso 1 1 d D U .
C28 C 0.0100(17) 0.4264(17) 0.4134(11) 0.138(8) Uiso 1 1 d D U .
C29 C -0.0822(16) 0.4357(19) 0.4148(12) 0.146(9) Uiso 1 1 d D U .
C30 C -0.0983(14) 0.457(2) 0.3483(15) 0.152(9) Uiso 1 1 d D U .
C31 C 0.605(2) 0.7876(12) 0.0131(13) 0.097(8) Uiso 1 1 d D U .
C32 C 0.6678(18) 0.8246(13) -0.0075(12) 0.124(7) Uiso 1 1 d D U .
C33 C 0.7520(18) 0.8058(13) -0.0427(17) 0.157(9) Uiso 1 1 d D U .
C34 C 0.7784(15) 0.8650(18) -0.0863(17) 0.166(9) Uiso 1 1 d D U .
C35 C 0.702(2) 0.9115(13) -0.0930(16) 0.161(9) Uiso 1 1 d D U .
C36 C 0.4670(15) 0.4078(9) 0.3141(9) 0.058(5) Uiso 1 1 d D U .
C37 C 0.4888(13) 0.3560(11) 0.3674(8) 0.085(5) Uiso 1 1 d D U .
C38 C 0.4343(12) 0.3607(14) 0.4276(11) 0.106(7) Uiso 1 1 d D U .
C39 C 0.4806(16) 0.3223(16) 0.4798(8) 0.127(8) Uiso 1 1 d D U .
C40 C 0.5715(14) 0.3178(15) 0.4509(11) 0.132(8) Uiso 1 1 d D U .
C41 C 0.0868(13) 0.6307(12) 0.0383(12) 0.066(6) Uiso 1 1 d D U .
C42 C -0.0033(14) 0.6316(12) 0.0371(11) 0.109(6) Uiso 1 1 d D U .
C43 C -0.036(2) 0.5801(9) 0.0212(14) 0.117(7) Uiso 1 1 d D U .
C44 C -0.088(2) 0.6080(12) -0.0298(14) 0.123(8) Uiso 1 1 d D U .
C45 C -0.077(2) 0.6760(11) -0.0510(12) 0.122(8) Uiso 1 1 d D U .
Ti1 Ti -0.08800(19) 0.99731(15) 0.34978(14) 0.0334(7) Uani 1 1 d . . .
Ti2 Ti -0.1388(2) 0.88285(14) 0.47982(16) 0.0368(8) Uani 1 1 d . . .
Ti3 Ti -0.00235(19) 0.82600(14) 0.58800(16) 0.0364(8) Uani 1 1 d . . .
Ti4 Ti 0.18517(18) 0.88871(14) 0.56481(14) 0.0314(7) Uani 1 1 d . . .
Ti5 Ti 0.2351(2) 1.00429(14) 0.43375(14) 0.0329(7) Uani 1 1 d . . .
Ti6 Ti 0.09745(19) 1.05949(15) 0.32769(14) 0.0342(7) Uani 1 1 d . . .
Ca1 Ca 0.0907(8) 0.8934(6) 0.4226(6) 0.088(3) Uani 0.5 1 d . . P
O1 O 0.1975(9) 1.1098(7) 0.3003(8) 0.069(5) Uani 1 1 d . . .
O2 O 0.0489(7) 1.1119(5) 0.3716(7) 0.045(3) Uani 1 1 d . . .
O3 O 0.0606(10) 1.1212(7) 0.2477(6) 0.065(4) Uani 1 1 d . . .
O4 O 0.0157(8) 1.0133(6) 0.3301(5) 0.043(3) Uani 1 1 d . . .
O5 O 0.1579(7) 1.0026(5) 0.3832(6) 0.037(3) Uani 1 1 d . . .
O6 O -0.1193(7) 1.0656(6) 0.2712(5) 0.043(3) Uani 1 1 d . . .
O7 O -0.2047(8) 0.9752(6) 0.3469(6) 0.043(3) Uani 1 1 d . . .
O8 O -0.2382(7) 0.9056(7) 0.4328(6) 0.049(3) Uani 1 1 d . . .
O9 O -0.0723(7) 0.9285(5) 0.4121(6) 0.040(3) Uani 1 1 d . . .
O10 O -0.2255(8) 0.8245(6) 0.5394(7) 0.052(4) Uani 1 1 d . . .
O11 O -0.0572(10) 0.9429(8) 0.2827(8) 0.076(5) Uani 1 1 d . . .
O12 O -0.1183(9) 0.8057(7) 0.4361(7) 0.064(4) Uani 1 1 d . . .
O13 O -0.0579(7) 0.8392(5) 0.5268(6) 0.043(3) Uani 1 1 d . . .
O14 O -0.0871(8) 0.7703(7) 0.6475(7) 0.057(4) Uani 1 1 d . . .
O15 O 0.0537(9) 0.7407(6) 0.5614(7) 0.059(4) Uani 1 1 d . . .
O16 O 0.0961(8) 0.8619(6) 0.5448(6) 0.051(4) Uani 1 1 d . . .
O17 O 0.0630(8) 0.7818(6) 0.6633(7) 0.053(4) Uani 1 1 d . . .
O18 O 0.1796(7) 0.8224(5) 0.6483(6) 0.041(3) Uani 1 1 d . . .
O19 O 0.2965(7) 0.8981(6) 0.5946(6) 0.046(3) Uani 1 1 d . . .
O20 O 0.2599(8) 0.8091(6) 0.5385(7) 0.054(4) Uani 1 1 d . . .
O21 O 0.2173(8) 0.9336(5) 0.4883(6) 0.043(3) Uani 1 1 d . . .
O22 O 0.3414(10) 1.0097(8) 0.4711(8) 0.079(5) Uani 1 1 d . . .
O23 O 0.1344(7) 0.9497(5) 0.6043(6) 0.038(3) Uani 1 1 d . . .
O24 O 0.3288(10) 0.9489(8) 0.3855(7) 0.068(5) Uani 1 1 d . . .
O25 O 0.1788(8) 1.0581(5) 0.4778(6) 0.045(3) Uani 1 1 d . . .
O26 O 0.2864(9) 1.0744(6) 0.3639(6) 0.052(4) Uani 1 1 d . . .
O27 O 0.1659(10) 1.0107(8) 0.2576(7) 0.070(5) Uani 1 1 d . . .
N1 N 0.4092(13) 1.1366(9) 0.2816(13) 0.111(6) Uiso 1 1 d D U .
N2 N -0.3326(10) 0.9721(11) 0.2924(8) 0.087(5) Uiso 1 1 d D U .
N3 N 0.1183(18) 0.6928(13) 0.7447(12) 0.136(7) Uiso 1 1 d D U .
C1 C 0.1318(17) 0.7883(12) 0.6737(10) 0.077(6) Uiso 1 1 d D U .
C2 C 0.153(2) 0.7531(11) 0.7355(10) 0.113(7) Uiso 1 1 d D U .
C3 C 0.166(2) 0.7594(13) 0.7980(13) 0.143(8) Uiso 1 1 d D U .
C4 C 0.157(3) 0.6976(15) 0.8427(10) 0.152(9) Uiso 1 1 d D U .
C5 C 0.129(2) 0.6558(11) 0.8093(14) 0.141(8) Uiso 1 1 d D U .
C6 C -0.2548(10) 0.9424(10) 0.3836(10) 0.056(5) Uiso 1 1 d D U .
C7 C -0.3312(10) 0.9338(10) 0.3623(11) 0.069(5) Uiso 1 1 d D U .
C8 C -0.4056(10) 0.9694(15) 0.3974(8) 0.102(7) Uiso 1 1 d D U .
C9 C -0.4686(9) 0.9890(14) 0.3526(10) 0.108(7) Uiso 1 1 d D U .
C10 C -0.4231(12) 0.9789(15) 0.2903(9) 0.101(7) Uiso 1 1 d D U .
C11 C 0.2642(14) 1.1091(11) 0.3159(11) 0.068(6) Uiso 1 1 d D U .
C12 C 0.3205(13) 1.1507(10) 0.2712(13) 0.103(6) Uiso 1 1 d D U .
C13 C 0.2955(12) 1.2186(12) 0.2717(17) 0.121(7) Uiso 1 1 d D U .
C14 C 0.4449(12) 1.1971(12) 0.2662(16) 0.119(7) Uiso 1 1 d D U .
C15 C 0.3734(17) 1.2488(8) 0.2603(17) 0.127(8) Uiso 1 1 d D U .
Cl30 Cl 0.5029(7) 0.9078(5) 0.8388(5) 0.021(2) Uani 0.3 1 d . . P
Cl31 Cl 0.4647(8) 0.9336(5) 0.9281(6) 0.072(4) Uani 0.5 1 d . . P
Cl32 Cl 0.3892(8) 1.0146(5) 0.9743(5) 0.046(3) Uani 0.4 1 d . . P
Cl25 Cl 0.0791(8) 0.2641(5) 0.2177(5) 0.045(3) Uani 0.4 1 d . . P
Cl27 Cl 0.0299(10) 0.3445(6) 0.2482(9) 0.056(5) Uani 0.3 1 d . . P
Cl20 Cl 0.9433(6) 0.2090(5) 0.1058(5) 0.071(3) Uani 0.6 1 d . . P
Cl21 Cl 0.9580(11) 0.1793(9) 0.0488(8) 0.092(6) Uani 0.4 1 d . . P
Cl4 Cl 0.348(2) 0.5605(13) 0.6244(13) 0.106(11) Uani 0.3 1 d . . P
Cl5 Cl 0.3328(7) 0.5172(7) 0.6254(5) 0.099(4) Uani 0.7 1 d . . P
Cl33 Cl 0.6968(9) 0.7147(11) 0.9067(8) 0.100(6) Uani 0.45 1 d . . P
Cl34 Cl 0.6952(7) 0.6527(5) 0.9130(5) 0.066(3) Uani 0.55 1 d . . P
Cl7 Cl 0.3833(7) 0.4897(6) 0.5195(5) 0.064(3) Uani 0.5 1 d . . P
Cl8 Cl 0.3921(6) 0.4362(6) 0.4942(5) 0.043(3) Uani 0.4 1 d . . P
Cl13 Cl 0.1247(7) 0.9826(5) 0.1361(6) 0.092(4) Uani 0.65 1 d . . P
Cl14 Cl 0.0082(14) 0.9756(11) 0.0934(11) 0.094(6) Uiso 0.35 1 d . . P
Cl10 Cl 0.3585(5) 0.9873(8) 0.2477(4) 0.194(7) Uani 1 1 d . . .
Cl3 Cl 0.2185(4) 0.6787(2) 0.5944(3) 0.0609(15) Uani 1 1 d . . .
Cl29 Cl 0.8226(5) 0.7470(6) 0.0884(6) 0.154(5) Uani 1 1 d . . .
Cl11 Cl 0.4923(11) 0.9416(9) 0.1528(8) 0.225(7) Uiso 1 1 d . . .
Cl26 Cl 0.1880(12) 0.3656(7) 0.1887(12) 0.074(6) Uani 0.3 1 d . . P
Cl12 Cl 0.0388(12) 0.8093(6) 0.3175(6) 0.127(6) Uani 0.6 1 d . . P
Cl2 Cl 0.2022(6) 0.5388(3) 0.9281(3) 0.096(3) Uani 1 1 d . . .
Cl35 Cl 0.2063(7) 0.3063(4) 0.3808(4) 0.138(4) Uani 1 1 d . . .
Cl1 Cl 0.3419(9) 0.7884(7) 0.8476(7) 0.183(5) Uiso 1 1 d . . .
Cl15 Cl 0.9912(6) 0.6057(5) 0.4355(5) 0.124(3) Uani 1 1 d . . .
Cl28 Cl 0.8108(11) 0.8836(9) 0.2414(8) 0.224(7) Uiso 1 1 d . . .
Cl16 Cl 0.4148(8) 0.1359(8) 0.4234(6) 0.209(7) Uani 1 1 d . . .
Cl6 Cl 0.5124(10) 0.7651(8) 0.4073(8) 0.076(4) Uiso 0.4 1 d . . P
Cl18 Cl 0.6947(4) 0.1126(3) 0.2676(3) 0.0617(15) Uani 1 1 d . . .
Cl9 Cl 0.3027(12) 0.8063(9) 0.4019(9) 0.093(5) Uiso 0.4 1 d . . P
Cl19 Cl 0.5644(5) 0.3254(4) 0.1914(7) 0.170(6) Uani 1 1 d . . .
Cl17 Cl 0.9379(4) 0.5317(5) 0.1905(4) 0.116(3) Uani 1 1 d . . .
O83 O 0.0298(16) 0.7298(13) 0.4480(13) 0.146(9) Uiso 1 1 d . . .
O87 O 0.1936(16) 0.3934(13) 0.4853(12) 0.140(9) Uiso 1 1 d . . .
O86 O 0.4347(12) 0.8978(10) 0.5132(9) 0.101(6) Uiso 1 1 d . . .
O84 O 0.2458(16) 0.6833(13) 0.4518(11) 0.050(7) Uani 0.5 1 d . . P
O88 O -0.0097(10) 0.0807(8) 0.1703(8) 0.073(5) Uiso 1 1 d . . .
O85 O 0.2714(18) 0.6035(14) 0.4955(14) 0.061(8) Uiso 0.5 1 d . . P
O82 O -0.2385(14) 0.7321(11) 0.4375(11) 0.124(8) Uiso 1 1 d . . .

loop_
_atom_site_aniso_label
_atom_site_aniso_U_11
_atom_site_aniso_U_22
_atom_site_aniso_U_33
_atom_site_aniso_U_23
_atom_site_aniso_U_13
_atom_site_aniso_U_12
Ti7 0.0295(16) 0.0353(17) 0.0330(17) -0.0110(14) -0.0022(13) 0.0007(13)
Ti8 0.0362(18) 0.061(2) 0.0281(17) -0.0094(16) -0.0033(14) -0.0152(16)
Ti9 0.050(2) 0.044(2) 0.0310(18) -0.0073(15) -0.0074(15) -0.0087(16)
Ti10 0.0408(19) 0.0422(19) 0.043(2) -0.0108(16) -0.0157(16) -0.0076(15)
Ti11 0.0276(16) 0.0370(17) 0.047(2) -0.0245(15) -0.0034(14) -0.0051(13)
Ti12 0.0384(18) 0.0311(16) 0.0360(18) -0.0156(14) -0.0039(14) -0.0009(13)
Ti13 0.0340(16) 0.0257(15) 0.0270(16) -0.0075(12) -0.0078(13) -0.0030(12)
Ti14 0.0415(19) 0.0409(18) 0.0330(18) -0.0098(15) -0.0078(15) -0.0119(15)
Ti15 0.063(2) 0.0334(17) 0.0288(17) -0.0021(14) -0.0120(16) -0.0061(16)
Ti16 0.0364(19) 0.0340(18) 0.070(3) -0.0211(17) -0.0230(18) 0.0048(14)
Ti17 0.0289(17) 0.0354(17) 0.056(2) -0.0282(16) 0.0020(15) -0.0073(13)
Ti18 0.0362(18) 0.0362(17) 0.0364(18) -0.0143(14) 0.0083(14) -0.0134(14)
Ca2 0.097(9) 0.127(11) 0.091(9) -0.027(8) -0.011(7) -0.040(8)
Ca3 0.102(10) 0.097(10) 0.137(13) -0.008(9) 0.026(9) -0.009(8)
Cl22 0.077(16) 0.082(17) 0.049(13) -0.003(12) -0.014(12) -0.034(13)
Cl23 0.072(8) 0.077(8) 0.058(7) -0.023(6) -0.001(6) -0.005(6)
Cl24 0.11(2) 0.18(3) 0.062(16) 0.013(19) -0.032(16) -0.11(2)
O28 0.158(18) 0.080(12) 0.037(9) -0.024(8) -0.034(10) 0.006(12)
O29 0.064(10) 0.053(9) 0.062(10) -0.018(7) 0.009(8) -0.020(7)
O30 0.064(9) 0.060(9) 0.034(7) -0.021(7) -0.004(6) -0.014(7)
O31 0.077(11) 0.074(11) 0.068(10) -0.055(9) 0.002(8) -0.002(8)
O32 0.022(7) 0.102(13) 0.058(9) -0.008(9) 0.011(6) 0.002(7)
O33 0.055(9) 0.047(8) 0.056(9) -0.018(7) 0.003(7) 0.025(7)
O34 0.031(6) 0.026(6) 0.036(7) -0.009(5) 0.004(5) 0.005(5)
O35 0.045(7) 0.030(6) 0.034(7) -0.015(5) -0.012(5) -0.009(5)
O36 0.040(7) 0.054(8) 0.042(7) -0.013(6) -0.010(6) -0.013(6)
O37 0.033(7) 0.051(7) 0.025(6) 0.003(5) -0.008(5) -0.004(5)
O38 0.052(8) 0.057(8) 0.033(7) 0.014(6) -0.020(6) -0.022(6)
O39 0.023(6) 0.061(8) 0.027(6) 0.002(6) 0.001(5) 0.003(5)
O40 0.030(7) 0.076(10) 0.051(8) -0.011(7) -0.021(6) -0.002(6)
O41 0.047(9) 0.117(14) 0.060(10) 0.000(9) -0.030(8) -0.026(9)
O42 0.043(7) 0.033(7) 0.050(8) -0.019(6) -0.003(6) -0.003(5)
O43 0.068(10) 0.060(9) 0.057(9) -0.023(8) -0.014(8) -0.013(8)
O44 0.069(9) 0.042(7) 0.047(8) 0.000(6) -0.015(7) -0.024(7)
O45 0.043(8) 0.056(9) 0.105(13) -0.025(9) 0.015(8) -0.034(7)
O46 0.020(6) 0.071(10) 0.074(10) -0.001(8) 0.000(6) -0.006(6)
O47 0.098(13) 0.057(10) 0.094(13) 0.001(9) -0.062(11) -0.019(9)
O48 0.083(13) 0.114(16) 0.148(19) 0.012(14) -0.080(14) -0.031(12)
O49 0.141(17) 0.066(11) 0.060(11) -0.018(9) 0.004(11) -0.019(11)
O50 0.070(10) 0.082(11) 0.024(7) -0.010(7) 0.002(7) -0.019(8)
O51 0.069(10) 0.076(10) 0.042(8) -0.006(8) 0.001(7) -0.049(8)
O53 0.039(7) 0.045(7) 0.027(6) -0.019(5) 0.001(5) -0.009(5)
O54 0.037(6) 0.021(5) 0.038(7) -0.019(5) 0.014(5) -0.011(5)
O55 0.074(10) 0.037(7) 0.037(7) 0.000(6) 0.001(7) -0.012(7)
O56 0.060(9) 0.039(7) 0.053(8) -0.019(6) -0.010(7) 0.000(6)
O57 0.069(10) 0.054(9) 0.031(7) -0.005(6) -0.015(7) 0.013(7)
O58 0.026(6) 0.048(8) 0.053(8) 0.004(6) -0.011(6) -0.010(5)
O59 0.025(6) 0.024(6) 0.036(6) -0.004(5) -0.001(5) -0.001(4)
O60 0.036(7) 0.038(7) 0.052(8) -0.029(6) 0.010(6) -0.003(5)
O61 0.034(7) 0.023(6) 0.093(11) -0.022(7) -0.005(7) 0.004(5)
O62 0.032(7) 0.057(9) 0.111(13) -0.042(9) -0.020(8) 0.000(6)
O63 0.045(7) 0.043(7) 0.036(7) -0.011(6) -0.019(6) -0.003(6)
O64 0.054(9) 0.056(9) 0.065(10) -0.030(8) -0.002(7) 0.005(7)
O65 0.060(9) 0.037(7) 0.070(10) -0.013(7) -0.022(8) -0.005(6)
O66 0.041(7) 0.060(9) 0.055(8) -0.038(7) -0.016(6) 0.008(6)
O67 0.034(8) 0.157(18) 0.105(14) -0.104(14) 0.022(8) -0.021(9)
O68 0.066(10) 0.057(9) 0.065(10) -0.012(8) -0.009(8) -0.003(8)
O69 0.050(8) 0.051(8) 0.064(9) -0.012(7) -0.015(7) -0.007(7)
O70 0.070(11) 0.109(14) 0.125(15) -0.085(13) -0.062(11) 0.028(10)
O71 0.022(7) 0.129(15) 0.093(12) -0.063(11) 0.011(7) -0.023(8)
O73 0.054(9) 0.065(9) 0.047(8) -0.016(7) 0.015(7) -0.036(7)
O74 0.073(10) 0.032(7) 0.075(10) 0.030(7) -0.026(8) -0.020(7)
O75 0.066(10) 0.030(7) 0.074(10) 0.005(7) -0.026(8) 0.004(6)
O76 0.073(10) 0.050(8) 0.073(10) -0.026(8) -0.039(8) -0.013(7)
O77 0.030(7) 0.066(9) 0.046(8) -0.015(7) -0.008(6) -0.019(6)
O78 0.052(8) 0.043(8) 0.071(10) -0.006(7) -0.025(7) -0.019(6)
O79 0.104(14) 0.072(12) 0.077(12) 0.016(10) 0.048(11) 0.026(10)
O80 0.067(10) 0.041(8) 0.043(8) 0.003(6) -0.003(7) 0.011(7)
O81 0.067(10) 0.070(10) 0.049(8) -0.024(7) -0.050(8) 0.024(8)
Ti1 0.0322(17) 0.0379(17) 0.0328(17) -0.0082(14) -0.0122(14) -0.0037(13)
Ti2 0.0417(19) 0.0316(17) 0.0432(19) -0.0119(14) -0.0162(15) -0.0056(14)
Ti3 0.0360(18) 0.0275(16) 0.045(2) -0.0050(14) -0.0115(15) -0.0003(13)
Ti4 0.0308(16) 0.0304(16) 0.0311(17) -0.0056(13) -0.0035(13) -0.0013(12)
Ti5 0.0447(19) 0.0301(16) 0.0243(16) -0.0020(13) -0.0069(14) -0.0097(14)
Ti6 0.0323(17) 0.0402(18) 0.0283(16) -0.0023(14) -0.0049(13) -0.0071(14)
Ca1 0.088(8) 0.099(9) 0.081(8) -0.021(7) -0.010(7) -0.031(7)
O1 0.054(9) 0.073(11) 0.089(12) -0.010(9) -0.045(9) -0.002(8)
O2 0.034(7) 0.018(6) 0.086(10) -0.001(6) -0.038(7) 0.007(5)
O3 0.081(11) 0.062(9) 0.048(8) 0.024(7) -0.038(8) -0.020(8)
O4 0.047(8) 0.047(8) 0.032(7) -0.010(6) -0.007(6) 0.007(6)
O5 0.044(7) 0.030(6) 0.045(7) -0.010(5) -0.018(6) -0.017(5)
O6 0.030(7) 0.067(9) 0.032(7) -0.014(6) -0.010(5) 0.009(6)
O7 0.053(8) 0.046(7) 0.040(7) -0.005(6) -0.035(6) -0.012(6)
O8 0.038(7) 0.077(10) 0.029(7) -0.005(7) -0.011(6) -0.007(7)
O9 0.036(7) 0.033(6) 0.050(8) -0.010(6) -0.015(6) 0.007(5)
O10 0.061(9) 0.034(7) 0.067(9) -0.001(7) -0.022(7) -0.019(6)
O11 0.082(12) 0.084(12) 0.082(12) -0.055(10) -0.045(10) 0.024(9)
O12 0.075(11) 0.052(9) 0.082(11) -0.041(8) -0.014(9) -0.013(8)
O13 0.038(7) 0.033(7) 0.067(9) -0.026(6) -0.007(6) -0.009(5)
O14 0.052(9) 0.061(9) 0.056(9) 0.002(7) -0.012(7) -0.015(7)
O15 0.065(9) 0.039(8) 0.082(11) -0.022(7) -0.035(8) 0.010(7)
O16 0.040(7) 0.055(8) 0.063(9) -0.002(7) -0.022(7) -0.026(6)
O17 0.057(9) 0.029(7) 0.067(9) 0.016(6) -0.014(7) -0.018(6)
O18 0.041(7) 0.038(7) 0.044(7) 0.008(6) -0.021(6) -0.014(6)
O19 0.034(7) 0.060(9) 0.045(8) -0.014(7) -0.008(6) -0.006(6)
O20 0.051(8) 0.041(8) 0.058(9) -0.006(7) 0.001(7) 0.008(6)
O21 0.055(8) 0.033(7) 0.037(7) -0.002(6) -0.013(6) 0.002(6)
O22 0.066(11) 0.096(13) 0.083(12) -0.011(10) -0.040(9) -0.015(9)
O23 0.031(6) 0.037(7) 0.043(7) -0.008(6) 0.000(5) 0.002(5)
O24 0.076(11) 0.074(11) 0.041(8) -0.007(8) 0.000(8) 0.012(8)
O25 0.046(7) 0.025(6) 0.074(9) -0.022(6) -0.032(7) 0.006(5)
O26 0.072(9) 0.043(7) 0.043(8) 0.021(6) -0.034(7) -0.033(7)
O27 0.078(11) 0.104(13) 0.042(9) -0.047(9) 0.000(8) -0.011(9)
Cl30 0.032(6) 0.013(5) 0.021(6) -0.003(4) -0.005(5) -0.012(5)
Cl31 0.095(9) 0.043(6) 0.077(8) 0.013(6) -0.021(7) -0.038(6)
Cl32 0.066(8) 0.035(6) 0.038(6) 0.004(5) -0.010(6) -0.025(5)
Cl25 0.074(8) 0.031(5) 0.034(6) 0.000(5) 0.006(6) -0.040(6)
Cl27 0.049(9) 0.019(7) 0.094(14) 0.018(8) -0.028(9) -0.013(6)
Cl20 0.066(6) 0.070(6) 0.073(7) 0.002(5) -0.043(5) 0.008(5)
Cl21 0.100(13) 0.104(13) 0.062(10) -0.018(9) -0.045(9) 0.049(11)
Cl4 0.15(3) 0.084(17) 0.11(2) -0.035(15) -0.004(17) -0.087(18)
Cl5 0.089(8) 0.145(11) 0.071(7) -0.033(7) -0.035(6) -0.003(7)
Cl33 0.061(9) 0.167(19) 0.089(12) -0.081(13) 0.012(8) -0.013(10)
Cl34 0.065(7) 0.054(6) 0.058(6) -0.008(5) 0.029(5) 0.004(5)
Cl7 0.059(7) 0.095(9) 0.040(6) -0.006(6) -0.011(5) -0.020(6)
Cl8 0.029(6) 0.062(7) 0.038(6) -0.008(6) 0.007(5) -0.024(5)
Cl13 0.106(9) 0.073(7) 0.096(8) -0.034(6) -0.027(7) 0.029(6)
Cl10 0.066(5) 0.45(2) 0.044(4) -0.034(8) 0.002(4) -0.015(8)
Cl3 0.068(4) 0.045(3) 0.061(3) -0.004(3) -0.013(3) 0.009(3)
Cl29 0.073(5) 0.201(11) 0.237(13) -0.149(10) 0.038(6) -0.066(6)
Cl26 0.070(12) 0.021(7) 0.125(19) -0.012(10) 0.012(12) -0.020(8)
Cl12 0.216(17) 0.076(8) 0.058(7) -0.012(6) 0.010(9) 0.027(10)
Cl2 0.188(8) 0.056(4) 0.067(4) -0.005(3) -0.071(5) -0.036(4)
Cl35 0.199(10) 0.134(7) 0.096(6) 0.058(5) -0.081(6) -0.119(7)
Cl15 0.107(7) 0.148(9) 0.110(7) -0.030(6) 0.007(5) -0.019(6)
Cl16 0.178(12) 0.288(18) 0.174(12) 0.038(12) -0.066(10) -0.154(13)
Cl18 0.064(4) 0.067(4) 0.057(3) -0.011(3) -0.023(3) -0.004(3)
Cl19 0.067(5) 0.058(5) 0.376(19) -0.065(8) 0.011(8) -0.010(4)
Cl17 0.042(4) 0.187(9) 0.155(8) -0.097(7) 0.008(4) -0.048(5)
O84 0.060(17) 0.071(19) 0.028(14) -0.027(13) 0.003(12) -0.019(14)

loop_
_atom_type_symbol
_atom_type_description
_atom_type_scat_dispersion_real
_atom_type_scat_dispersion_imag
_atom_type_scat_source
C C 0.0033 0.0016 'International Tables Vol C Tables 4.2.6.8 and 6.1.1.4'
Ca Ca 0.2262 0.3064 'International Tables Vol C Tables 4.2.6.8 and 6.1.1.4'
Cl Cl 0.1484 0.1585 'International Tables Vol C Tables 4.2.6.8 and 6.1.1.4'
N N 0.0061 0.0033 'International Tables Vol C Tables 4.2.6.8 and 6.1.1.4'
O O 0.0106 0.0060 'International Tables Vol C Tables 4.2.6.8 and 6.1.1.4'
Ti Ti 0.2776 0.4457 'International Tables Vol C Tables 4.2.6.8 and 6.1.1.4'

loop_
_geom_angle_atom_site_label_1
_geom_angle_atom_site_label_2
_geom_angle_atom_site_label_3
_geom_angle
_geom_angle_site_symmetry_1
_geom_angle_site_symmetry_3
O33 Ti7 Ca2 81.2(4) . .
O34 Ti7 Ca2 42.9(4) . .
O34 Ti7 O33 89.6(5) . .
O34 Ti7 O40 166.5(5) . .
O34 Ti7 O42 91.0(5) . .
O39 Ti7 Ca2 55.2(4) . .
O39 Ti7 O33 83.9(6) . .
O39 Ti7 O34 97.8(5) . .
O39 Ti7 O40 90.1(5) . .
O39 Ti7 O42 161.8(5) . .
O40 Ti7 Ca2 142.2(4) . .
O40 Ti7 O33 80.4(6) . .
O42 Ti7 Ca2 130.0(4) . .
O42 Ti7 O33 80.3(5) . .
O42 Ti7 O40 78.5(5) . .
O53 Ti7 Ca2 110.2(5) . .
O53 Ti7 O33 168.5(6) . .
O53 Ti7 O34 99.7(5) . .
O53 Ti7 O39 101.4(6) . .
O53 Ti7 O40 89.3(5) . .
O53 Ti7 O42 92.6(5) . .
O32 Ti8 Ca2 84.5(5) . .
O32 Ti8 O41 82.9(6) . .
O32 Ti8 O51 78.2(6) . .
O38 Ti8 Ca2 43.1(4) . .
O38 Ti8 O32 88.8(6) . .
O38 Ti8 O41 167.3(6) . .
O38 Ti8 O51 88.9(5) . .
O39 Ti8 Ca2 54.8(4) . .
O39 Ti8 O32 88.5(6) . .
O39 Ti8 O38 97.7(5) . .
O39 Ti8 O41 91.7(6) . .
O39 Ti8 O51 165.0(6) . .
O41 Ti8 Ca2 144.4(6) . .
O41 Ti8 O51 80.1(6) . .
O51 Ti8 Ca2 129.2(5) . .
O55 Ti8 Ca2 109.5(5) . .
O55 Ti8 O32 165.7(7) . .
O55 Ti8 O38 99.5(7) . .
O55 Ti8 O39 101.9(6) . .
O55 Ti8 O41 86.9(7) . .
O55 Ti8 O51 90.3(6) . .
O30 Ti9 Ca2 79.5(4) . .
O30 Ti9 O49 81.5(6) . .
O37 Ti9 Ca2 58.1(4) . .
O37 Ti9 O30 85.9(5) . .
O37 Ti9 O38 97.6(5) . .
O37 Ti9 O49 91.3(6) . .
O37 Ti9 O50 165.0(5) . .
O38 Ti9 Ca2 39.9(4) . .
O38 Ti9 O30 86.7(6) . .
O38 Ti9 O49 164.7(7) . .
O38 Ti9 O50 90.8(6) . .
O49 Ti9 Ca2 144.8(5) . .
O50 Ti9 Ca2 127.8(5) . .
O50 Ti9 O30 82.2(5) . .
O50 Ti9 O49 78.0(7) . .
O57 Ti9 Ca2 110.0(5) . .
O57 Ti9 O30 169.9(6) . .
O57 Ti9 O37 102.0(6) . .
O57 Ti9 O38 98.3(6) . .
O57 Ti9 O49 91.9(6) . .
O57 Ti9 O50 88.9(6) . .
O28 Ti10 Ca2 79.8(5) . .
O36 Ti10 Ca2 40.3(4) . .
O36 Ti10 O28 88.1(6) . .
O36 Ti10 O47 91.4(6) . .
O36 Ti10 O48 165.5(7) . .
O37 Ti10 Ca2 59.1(4) . .
O37 Ti10 O28 85.1(7) . .
O37 Ti10 O36 99.0(5) . .
O37 Ti10 O47 161.5(7) . .
O37 Ti10 O48 90.7(6) . .
O47 Ti10 Ca2 127.7(5) . .
O47 Ti10 O28 80.0(8) . .
O47 Ti10 O48 76.5(6) . .
O48 Ti10 Ca2 145.7(6) . .
O48 Ti10 O28 82.0(8) . .
O56 Ti10 Ca2 111.3(5) . .
O56 Ti10 O28 168.9(7) . .
O56 Ti10 O36 100.4(6) . .
O56 Ti10 O37 100.5(6) . .
O56 Ti10 O47 92.5(7) . .
O56 Ti10 O48 88.3(8) . .
O29 Ti11 Ca2 79.6(4) . .
O35 Ti11 Ca2 57.2(5) . .
O35 Ti11 O29 83.8(6) . .
O35 Ti11 O36 99.6(5) . .
O35 Ti11 O45 89.8(6) . .
O35 Ti11 O46 161.6(6) . .
O35 Ti11 O54 103.7(5) . .
O36 Ti11 Ca2 42.7(4) . .
O36 Ti11 O29 88.0(5) . .
O36 Ti11 O45 163.7(6) . .
O36 Ti11 O46 89.9(5) . .
O45 Ti11 Ca2 142.5(5) . .
O45 Ti11 O29 79.7(6) . .
O46 Ti11 Ca2 128.8(5) . .
O46 Ti11 O29 80.8(6) . .
O46 Ti11 O45 77.6(6) . .
O54 Ti11 Ca2 110.7(4) . .
O54 Ti11 O29 169.4(6) . .
O54 Ti11 O36 97.8(5) . .
O54 Ti11 O45 92.8(6) . .
O54 Ti11 O46 90.3(6) . .
O31 Ti12 Ca2 82.4(5) . .
O34 Ti12 Ca2 42.0(4) . .
O34 Ti12 O31 89.8(6) . .
O34 Ti12 O35 98.6(5) . .
O34 Ti12 O43 89.2(6) . .
O34 Ti12 O44 165.8(5) . .
O35 Ti12 Ca2 56.9(4) . .
O35 Ti12 O31 86.4(6) . .
O35 Ti12 O43 160.6(5) . .
O35 Ti12 O44 89.3(5) . .
O43 Ti12 Ca2 126.5(5) . .
O43 Ti12 O31 75.9(6) . .
O43 Ti12 O44 79.8(6) . .
O44 Ti12 Ca2 142.3(4) . .
O44 Ti12 O31 78.8(6) . .
O52 Ti12 Ca2 112.0(4) . .
O52 Ti12 O31 165.5(6) . .
O52 Ti12 O34 100.1(5) . .
O52 Ti12 O35 102.4(5) . .
O52 Ti12 O43 93.6(5) . .
O52 Ti12 O44 89.7(5) . .
O53 Ti13 Ca3 108.0(5) . .
O53 Ti13 O59 96.7(5) . .
O53 Ti13 O64 169.6(6) . .
O53 Ti13 O75 91.2(6) . .
O53 Ti13 O76 90.8(6) . .
O59 Ti13 Ca3 43.1(4) . .
O59 Ti13 O64 88.1(5) . .
O59 Ti13 O75 166.1(6) . .
O59 Ti13 O76 87.7(5) . .
O60 Ti13 Ca3 57.3(5) . .
O60 Ti13 O53 103.5(5) . .
O60 Ti13 O59 100.3(5) . .
O60 Ti13 O64 84.7(6) . .
O60 Ti13 O75 88.9(6) . .
O60 Ti13 O76 162.6(6) . .
O64 Ti13 Ca3 81.7(5) . .
O75 Ti13 Ca3 143.7(5) . .
O75 Ti13 O64 82.3(6) . .
O76 Ti13 Ca3 127.8(5) . .
O76 Ti13 O64 80.2(6) . .
O76 Ti13 O75 80.8(6) . .
O55 Ti14 Ca3 107.8(5) . .
O55 Ti14 O58 102.0(6) . .
O55 Ti14 O59 98.8(5) . .
O55 Ti14 O65 169.4(6) . .
O55 Ti14 O77 90.9(6) . .
O55 Ti14 O78 92.7(6) . .
O58 Ti14 Ca3 56.1(5) . .
O58 Ti14 O59 98.6(5) . .
O58 Ti14 O65 86.0(6) . .
O58 Ti14 O77 163.3(6) . .
O58 Ti14 O78 89.3(5) . .
O59 Ti14 Ca3 42.6(4) . .
O59 Ti14 O65 86.6(5) . .
O59 Ti14 O77 89.7(5) . .
O59 Ti14 O78 164.4(5) . .
O65 Ti14 Ca3 82.3(5) . .
O77 Ti14 Ca3 129.9(4) . .
O77 Ti14 O65 80.0(5) . .
O78 Ti14 Ca3 142.2(5) . .
O78 Ti14 O65 80.4(6) . .
O78 Ti14 O77 79.5(5) . .
O57 Ti15 Ca3 111.2(5) . .
O57 Ti15 O63 97.0(6) . .
O57 Ti15 O68 169.7(6) . .
O57 Ti15 O79 91.1(7) . .
O57 Ti15 O80 93.6(6) . .
O58 Ti15 Ca3 56.1(5) . .
O58 Ti15 O57 103.5(6) . .
O58 Ti15 O63 98.5(5) . .
O58 Ti15 O68 82.6(6) . .
O58 Ti15 O79 89.6(7) . .
O58 Ti15 O80 160.1(6) . .
O63 Ti15 Ca3 43.0(4) . .
O63 Ti15 O68 90.3(6) . .
O63 Ti15 O79 166.9(6) . .
O63 Ti15 O80 89.3(6) . .
O68 Ti15 Ca3 79.1(5) . .
O68 Ti15 O79 80.5(6) . .
O79 Ti15 Ca3 141.9(7) . .
O80 Ti15 Ca3 126.6(5) . .
O80 Ti15 O68 79.0(6) . .
O80 Ti15 O79 79.9(7) . .
O56 Ti16 Ca3 112.6(5) . .
O56 Ti16 O62 104.2(6) . .
O56 Ti16 O63 98.1(6) . .
O56 Ti16 O69 167.2(6) . .
O56 Ti16 O70 90.9(6) . .
O56 Ti16 O81 89.1(6) . .
O62 Ti16 Ca3 56.0(5) . .
O62 Ti16 O63 99.2(6) . .
O62 Ti16 O69 84.2(6) . .
O62 Ti16 O70 91.0(8) . .
O62 Ti16 O81 164.3(6) . .
O63 Ti16 Ca3 43.7(4) . .
O63 Ti16 O69 89.9(5) . .
O63 Ti16 O70 164.2(7) . .
O63 Ti16 O81 86.8(5) . .
O69 Ti16 Ca3 80.1(4) . .
O70 Ti16 Ca3 142.5(7) . .
O70 Ti16 O69 79.2(6) . .
O70 Ti16 O81 80.4(7) . .
O81 Ti16 Ca3 126.5(4) . .
O81 Ti16 O69 81.3(5) . .
O54 Ti17 Ca3 110.8(4) . .
O54 Ti17 O61 100.3(6) . .
O54 Ti17 O67 168.3(6) . .
O54 Ti17 O71 89.8(6) . .
O54 Ti17 O72 93.5(6) . .
O61 Ti17 Ca3 42.9(4) . .
O61 Ti17 O67 88.5(6) . .
O61 Ti17 O71 165.1(7) . .
O61 Ti17 O72 90.2(6) . .
O62 Ti17 Ca3 56.3(5) . .
O62 Ti17 O54 102.3(6) . .
O62 Ti17 O61 99.0(6) . .
O62 Ti17 O67 83.8(8) . .
O62 Ti17 O71 89.5(7) . .
O62 Ti17 O72 159.9(7) . .
O67 Ti17 Ca3 80.9(5) . .
O71 Ti17 Ca3 142.4(6) . .
O71 Ti17 O67 80.2(6) . .
O71 Ti17 O72 78.1(7) . .
O72 Ti17 Ca3 128.9(5) . .
O72 Ti17 O67 78.6(7) . .
O52 Ti18 Ca3 110.6(5) . .
O52 Ti18 O60 101.2(5) . .
O52 Ti18 O61 98.5(6) . .
O52 Ti18 O66 172.7(6) . .
O52 Ti18 O73 92.1(5) . .
O52 Ti18 O74 92.4(6) . .
O60 Ti18 Ca3 57.6(5) . .
O60 Ti18 O66 85.0(5) . .
O60 Ti18 O73 162.3(6) . .
O60 Ti18 O74 88.5(6) . .
O61 Ti18 Ca3 42.3(5) . .
O61 Ti18 O60 99.4(6) . .
O61 Ti18 O66 84.1(6) . .
O61 Ti18 O73 90.0(6) . .
O61 Ti18 O74 165.0(6) . .
O66 Ti18 Ca3 75.9(5) . .
O73 Ti18 Ca3 128.1(5) . .
O73 Ti18 O66 81.1(5) . .
O73 Ti18 O74 79.3(6) . .
O74 Ti18 Ca3 141.3(5) . .
O74 Ti18 O66 83.9(6) . .
Ti7 Ca2 Ti8 54.9(2) . .
Ti7 Ca2 Ti9 106.1(3) . .
Ti7 Ca2 Ti10 135.2(4) . .
Ti7 Ca2 Ti12 54.7(2) . .
Ti8 Ca2 Ti9 54.8(2) . .
Ti8 Ca2 Ti10 105.9(4) . .
Ti10 Ca2 Ti9 54.8(2) . .
Ti11 Ca2 Ti7 106.7(3) . .
Ti11 Ca2 Ti8 135.1(4) . .
Ti11 Ca2 Ti9 106.5(4) . .
Ti11 Ca2 Ti10 55.4(2) . .
Ti11 Ca2 Ti12 55.7(2) . .
Ti12 Ca2 Ti8 105.9(3) . .
Ti12 Ca2 Ti9 135.2(4) . .
Ti12 Ca2 Ti10 107.2(3) . .
O34 Ca2 Ti7 28.1(3) . .
O34 Ca2 Ti8 81.3(4) . .
O34 Ca2 Ti9 125.1(5) . .
O34 Ca2 Ti10 125.0(5) . .
O34 Ca2 Ti11 80.8(4) . .
O34 Ca2 Ti12 26.7(3) . .
O34 Ca2 O38 105.6(6) . .
O34 Ca2 O39 56.4(4) . .
O36 Ca2 Ti7 125.9(5) . .
O36 Ca2 Ti8 124.4(6) . .
O36 Ca2 Ti9 80.2(5) . .
O36 Ca2 Ti10 27.0(3) . .
O36 Ca2 Ti11 28.5(3) . .
O36 Ca2 Ti12 82.5(4) . .
O36 Ca2 O34 105.0(6) . .
O36 Ca2 O38 102.7(6) . .
O36 Ca2 O39 137.5(6) . .
O38 Ca2 Ti7 82.0(4) . .
O38 Ca2 Ti8 28.7(3) . .
O38 Ca2 Ti9 26.2(3) . .
O38 Ca2 Ti10 79.6(5) . .
O38 Ca2 Ti11 124.5(6) . .
O38 Ca2 Ti12 125.5(5) . .
O38 Ca2 O39 56.7(4) . .
O39 Ca2 Ti7 28.4(3) . .
O39 Ca2 Ti8 28.2(3) . .
O39 Ca2 Ti9 82.7(4) . .
O39 Ca2 Ti10 129.3(5) . .
O39 Ca2 Ti11 130.0(5) . .
O39 Ca2 Ti12 82.8(4) . .
Ti13 Ca3 Ti18 55.5(2) . .
Ti15 Ca3 Ti13 106.9(4) . .
Ti15 Ca3 Ti18 137.1(5) . .
Ti16 Ca3 Ti13 136.9(5) . .
Ti16 Ca3 Ti15 55.7(3) . .
Ti16 Ca3 Ti18 107.5(5) . .
Ti17 Ca3 Ti13 106.8(4) . .
Ti17 Ca3 Ti15 107.9(5) . .
Ti17 Ca3 Ti16 56.0(3) . .
Ti17 Ca3 Ti18 55.0(2) . .
Cl22 Ca3 Ti13 75.9(6) 2_665 .
Cl22 Ca3 Ti15 142.6(7) 2_665 .
Cl22 Ca3 Ti16 143.7(7) 2_665 .
Cl22 Ca3 Ti17 106.6(6) 2_665 .
Cl22 Ca3 Ti18 76.1(6) 2_665 .
Cl22 Ca3 Cl23 40.7(6) 2_665 2_665
Cl22 Ca3 Cl23 64.2(6) 2_665 .
Cl23 Ca3 Ti13 112.4(5) 2_665 .
Cl23 Ca3 Ti13 102.1(5) . .
Cl23 Ca3 Ti15 135.9(5) 2_665 .
Cl23 Ca3 Ti15 79.1(4) . .
Cl23 Ca3 Ti16 110.9(5) . .
Cl23 Ca3 Ti16 103.0(5) 2_665 .
Cl23 Ca3 Ti17 79.2(4) 2_665 .
Cl23 Ca3 Ti17 146.3(5) . .
Cl23 Ca3 Ti18 83.4(4) 2_665 .
Cl23 Ca3 Ti18 138.8(6) . .
Cl23 Ca3 Cl23 74.1(5) . 2_665
Cl24 Ca3 Ti13 148.7(8) 2_665 .
Cl24 Ca3 Ti15 100.8(7) 2_665 .
Cl24 Ca3 Ti16 71.7(6) 2_665 .
Cl24 Ca3 Ti17 77.3(7) 2_665 .
Cl24 Ca3 Ti18 110.8(7) 2_665 .
Cl24 Ca3 Cl22 73.3(8) 2_665 2_665
Cl24 Ca3 Cl23 69.0(7) 2_665 .
Cl24 Ca3 Cl23 36.8(6) 2_665 2_665
O59 Ca3 Ti13 27.9(3) . .
O59 Ca3 Ti15 81.5(4) . .
O59 Ca3 Ti16 127.1(6) . .
O59 Ca3 Ti17 126.9(6) . .
O59 Ca3 Ti18 82.2(4) . .
O59 Ca3 Cl22 89.1(7) . 2_665
O59 Ca3 Cl23 86.4(6) . .
O59 Ca3 Cl23 129.9(7) . 2_665
O59 Ca3 Cl24 154.1(10) . 2_665
O59 Ca3 O63 104.1(6) . .
O61 Ca3 Ti13 81.1(4) . .
O61 Ca3 Ti15 126.5(7) . .
O61 Ca3 Ti16 82.0(6) . .
O61 Ca3 Ti17 27.6(3) . .
O61 Ca3 Ti18 27.3(3) . .
O61 Ca3 Cl22 90.8(7) . 2_665
O61 Ca3 Cl23 152.5(7) . .
O61 Ca3 Cl23 79.5(5) . 2_665
O61 Ca3 Cl24 93.9(8) . 2_665
O61 Ca3 O59 105.4(6) . .
O61 Ca3 O63 105.3(8) . .
O63 Ca3 Ti13 124.5(5) . .
O63 Ca3 Ti15 27.1(3) . .
O63 Ca3 Ti16 28.6(3) . .
O63 Ca3 Ti17 82.4(5) . .
O63 Ca3 Ti18 125.8(6) . .
O63 Ca3 Cl22 155.2(8) . 2_665
O63 Ca3 Cl23 123.0(6) . 2_665
O63 Ca3 Cl23 95.3(5) . .
O63 Ca3 Cl24 86.7(7) . 2_665
Cl23 Cl22 Ca3 75.9(7) . 2_665
Cl24 Cl22 Ca3 90.5(12) 2_665 2_665
Cl24 Cl22 Cl23 108.8(16) 2_665 .
Ca3 Cl23 Ca3 105.9(5) . 2_665
Cl22 Cl23 Ca3 63.4(7) . 2_665
Cl22 Cl23 Ca3 79.1(8) . .
Cl24 Cl23 Ca3 58.7(12) . 2_665
Cl24 Cl23 Ca3 86.9(12) . .
Cl24 Cl23 Cl22 113.1(12) . .
Cl22 Cl24 Ca3 91.9(14) 2_665 2_665
Cl22 Cl24 Cl23 113.2(15) 2_665 .
Cl23 Cl24 Ca3 84.5(14) . 2_665
Ti7 O34 Ca2 109.0(6) . .
Ti12 O34 Ti7 139.6(7) . .
Ti12 O34 Ca2 111.3(6) . .
Ti11 O35 Ti12 153.8(7) . .
Ti10 O36 Ti11 138.2(7) . .
Ti10 O36 Ca2 112.7(6) . .
Ti11 O36 Ca2 108.8(6) . .
Ti9 O37 Ti10 157.3(8) . .
Ti8 O38 Ca2 108.3(6) . .
Ti9 O38 Ti8 137.5(8) . .
Ti9 O38 Ca2 113.8(6) . .
Ti7 O39 Ca2 96.4(6) . .
Ti8 O39 Ti7 150.0(8) . .
Ti8 O39 Ca2 97.0(5) . .
C16 O42 Ti7 134.5(12) . .
C16 O43 Ti12 138.5(15) . .
C21 O46 Ti11 135.5(15) . .
C21 O47 Ti10 131.0(13) . .
C26 O50 Ti9 136.0(16) . .
C26 O51 Ti8 133.5(14) . .
Ti18 O52 Ti12 178.5(8) . .
Ti7 O53 Ti13 172.3(8) . .
Ti11 O54 Ti17 175.0(7) . .
Ti8 O55 Ti14 172.7(9) . .
Ti10 O56 Ti16 179.9(11) . .
Ti15 O57 Ti9 177.0(8) . .
Ti15 O58 Ti14 152.3(9) . .
Ti13 O59 Ca3 109.0(5) . .
Ti14 O59 Ti13 139.7(6) . .
Ti14 O59 Ca3 110.2(5) . .
Ti13 O60 Ti18 154.8(7) . .
Ti17 O61 Ti18 140.0(7) . .
Ti17 O61 Ca3 109.5(7) . .
Ti18 O61 Ca3 110.4(7) . .
Ti17 O62 Ti16 151.0(9) . .
Ti15 O63 Ti16 142.4(7) . .
Ti15 O63 Ca3 109.9(6) . .
Ti16 O63 Ca3 107.7(6) . .
C31 O72 Ti17 135(2) . .
C31 O73 Ti18 135.6(16) . .
C41 O76 Ti13 135.6(14) . .
C41 O77 Ti14 134.6(13) . .
C36 O80 Ti15 137.2(14) . .
C36 O81 Ti16 136.9(11) . .
C17 N4 C20 107.3(6) . .
C30 N5 C27 107.8(6) . .
C22 N6 C25 107.5(7) . .
C37 N7 C40 106.9(8) . .
C35 N8 C32 107.2(7) . .
C42 N9 C45 108.2(7) . .
O42 C16 C17 105.2(17) . .
O43 C16 O42 121.3(18) . .
O43 C16 C17 134(2) . .
N4 C17 C18 107.1(6) . .
C16 C17 N4 102(2) . .
C16 C17 C18 118(3) . .
C19 C18 C17 108.1(7) . .
C20 C19 C18 107.5(6) . .
C19 C20 N4 108.6(7) . .
O46 C21 O47 128(2) . .
O46 C21 C22 128(2) . .
O47 C21 C22 103.8(19) . .
N6 C22 C23 107.2(7) . .
C21 C22 N6 107(2) . .
C21 C22 C23 108(2) . .
C22 C23 C24 106.9(6) . .
C25 C24 C23 108.1(7) . .
C24 C25 N6 107.7(6) . .
O50 C26 O51 127(2) . .
O50 C26 C27 115(2) . .
O51 C26 C27 117(2) . .
N5 C27 C28 107.0(6) . .
C26 C27 N5 106(2) . .
C26 C27 C28 128(3) . .
C29 C28 C27 107.1(7) . .
C28 C29 C30 107.3(6) . .
N5 C30 C29 107.8(5) . .
O72 C31 C32 109(3) . .
O73 C31 O72 121(3) . .
O73 C31 C32 127(2) . .
N8 C32 C33 105.6(7) . .
C31 C32 N8 105(2) . .
C31 C32 C33 125(3) . .
C34 C33 C32 106.0(8) . .
C35 C34 C33 107.1(6) . .
N8 C35 C34 107.7(5) . .
O80 C36 O81 123.5(17) . .
O80 C36 C37 120(2) . .
O81 C36 C37 116(2) . .
C36 C37 N7 114.0(19) . .
C36 C37 C38 113(2) . .
C38 C37 N7 100.3(11) . .
C37 C38 C39 107.5(8) . .
C38 C39 C40 104.9(7) . .
N7 C40 C39 104.8(7) . .
O76 C41 C42 132(2) . .
O77 C41 O76 122.8(19) . .
O77 C41 C42 104.6(19) . .
C41 C42 N9 106(2) . .
C43 C42 N9 107.7(6) . .
C43 C42 C41 123(3) . .
C42 C43 C44 108.5(7) . .
C45 C44 C43 107.3(6) . .
C44 C45 N9 107.7(6) . .
O4 Ti1 Ca1 56.3(4) . .
O4 Ti1 O6 90.0(5) . .
O4 Ti1 O7 163.6(6) . .
O4 Ti1 O9 97.7(5) . .
O4 Ti1 O11 85.8(6) . .
O6 Ti1 Ca1 144.1(4) . .
O7 Ti1 Ca1 128.7(4) . .
O7 Ti1 O6 80.3(5) . .
O7 Ti1 O11 79.6(6) . .
O9 Ti1 Ca1 41.7(4) . .
O9 Ti1 O6 168.4(6) . .
O9 Ti1 O7 90.1(5) . .
O9 Ti1 O11 91.3(6) . .
O11 Ti1 Ca1 84.5(5) . .
O11 Ti1 O6 80.7(6) . .
O23 Ti1 Ca1 109.6(4) 2_576 .
O23 Ti1 O4 103.3(6) 2_576 .
O23 Ti1 O6 88.3(5) 2_576 .
O23 Ti1 O7 89.7(5) 2_576 .
O23 Ti1 O9 98.2(5) 2_576 .
O23 Ti1 O11 165.7(6) 2_576 .
O8 Ti2 Ca1 130.9(4) . .
O8 Ti2 O10 78.0(5) . .
O8 Ti2 O12 81.3(6) . .
O9 Ti2 Ca1 42.0(4) . .
O9 Ti2 O8 91.4(5) . .
O9 Ti2 O10 166.1(5) . .
O9 Ti2 O12 90.6(6) . .
O10 Ti2 Ca1 143.9(4) . .
O12 Ti2 Ca1 84.5(5) . .
O12 Ti2 O10 79.0(6) . .
O13 Ti2 Ca1 58.0(4) . .
O13 Ti2 O8 163.2(6) . .
O13 Ti2 O9 99.8(5) . .
O13 Ti2 O10 88.8(5) . .
O13 Ti2 O12 86.1(6) . .
O25 Ti2 Ca1 108.5(5) 2_576 .
O25 Ti2 O8 90.8(5) 2_576 .
O25 Ti2 O9 99.9(6) 2_576 .
O25 Ti2 O10 89.2(6) 2_576 .
O25 Ti2 O12 167.0(6) 2_576 .
O25 Ti2 O13 99.5(5) 2_576 .
O2 Ti3 Ca1 110.8(5) 2_576 .
O2 Ti3 O14 87.5(6) 2_576 .
O2 Ti3 O15 167.0(6) 2_576 .
O2 Ti3 O16 98.1(6) 2_576 .
O2 Ti3 O17 89.9(5) 2_576 .
O13 Ti3 Ca1 58.5(5) . .
O13 Ti3 O2 103.5(5) . 2_576
O13 Ti3 O14 92.2(6) . .
O13 Ti3 O15 86.8(5) . .
O13 Ti3 O16 99.8(6) . .
O13 Ti3 O17 162.9(6) . .
O14 Ti3 Ca1 147.8(5) . .
O14 Ti3 O15 84.2(6) . .
O14 Ti3 O17 77.6(5) . .
O15 Ti3 Ca1 81.2(5) . .
O16 Ti3 Ca1 41.6(4) . .
O16 Ti3 O14 165.1(6) . .
O16 Ti3 O15 87.7(6) . .
O16 Ti3 O17 88.6(5) . .
O17 Ti3 Ca1 126.7(4) . .
O17 Ti3 O15 78.6(5) . .
O16 Ti4 Ca1 41.0(5) . .
O16 Ti4 O18 90.9(5) . .
O16 Ti4 O19 167.3(6) . .
O16 Ti4 O20 87.8(6) . .
O18 Ti4 Ca1 128.4(4) . .
O18 Ti4 O19 79.8(5) . .
O18 Ti4 O20 77.5(5) . .
O19 Ti4 Ca1 143.2(4) . .
O20 Ti4 Ca1 82.4(4) . .
O20 Ti4 O19 81.9(5) . .
O21 Ti4 Ca1 55.5(5) . .
O21 Ti4 O16 96.1(6) . .
O21 Ti4 O18 164.1(6) . .
O21 Ti4 O19 91.0(5) . .
O21 Ti4 O20 88.5(5) . .
O21 Ti4 O23 101.1(5) . .
O23 Ti4 Ca1 111.8(4) . .
O23 Ti4 O16 101.6(6) . .
O23 Ti4 O18 91.4(5) . .
O23 Ti4 O19 87.3(5) . .
O23 Ti4 O20 165.6(6) . .
O5 Ti5 Ca1 42.5(4) . .
O5 Ti5 O22 166.6(7) . .
O5 Ti5 O24 92.5(6) . .
O5 Ti5 O26 89.2(5) . .
O21 Ti5 Ca1 54.8(5) . .
O21 Ti5 O5 97.1(5) . .
O21 Ti5 O22 91.4(6) . .
O21 Ti5 O24 85.9(6) . .
O21 Ti5 O25 99.3(6) . .
O21 Ti5 O26 164.9(6) . .
O22 Ti5 Ca1 143.6(5) . .
O22 Ti5 O24 77.7(7) . .
O24 Ti5 Ca1 85.8(5) . .
O25 Ti5 Ca1 108.5(5) . .
O25 Ti5 O5 100.4(5) . .
O25 Ti5 O22 88.3(6) . .
O25 Ti5 O24 165.3(6) . .
O25 Ti5 O26 93.0(6) . .
O26 Ti5 Ca1 128.9(4) . .
O26 Ti5 O22 80.2(6) . .
O26 Ti5 O24 80.1(6) . .
O1 Ti6 Ca1 128.4(4) . .
O1 Ti6 O3 80.5(6) . .
O1 Ti6 O27 81.6(7) . .
O2 Ti6 Ca1 110.5(5) . .
O2 Ti6 O1 89.5(6) . .
O2 Ti6 O3 89.9(6) . .
O2 Ti6 O4 102.4(6) . .
O2 Ti6 O5 101.8(5) . .
O2 Ti6 O27 167.8(7) . .
O3 Ti6 Ca1 142.8(5) . .
O3 Ti6 O27 80.5(7) . .
O4 Ti6 Ca1 56.4(4) . .
O4 Ti6 O1 164.6(6) . .
O4 Ti6 O3 89.7(6) . .
O4 Ti6 O5 98.6(5) . .
O4 Ti6 O27 85.2(6) . .
O5 Ti6 Ca1 42.2(4) . .
O5 Ti6 O1 88.3(5) . .
O5 Ti6 O3 163.7(6) . .
O5 Ti6 O27 86.2(6) . .
O27 Ti6 Ca1 81.6(5) . .
Ti1 Ca1 Ti2 53.87(19) . .
Ti1 Ca1 Ti6 54.6(2) . .
Ti3 Ca1 Ti1 104.8(3) . .
Ti3 Ca1 Ti2 54.64(18) . .
Ti3 Ca1 Ti5 106.2(3) . .
Ti3 Ca1 Ti6 132.9(4) . .
Ti4 Ca1 Ti1 133.0(4) . .
Ti4 Ca1 Ti2 105.8(3) . .
Ti4 Ca1 Ti3 55.51(19) . .
Ti4 Ca1 Ti5 54.60(18) . .
Ti4 Ca1 Ti6 104.6(3) . .
Ti5 Ca1 Ti1 105.2(3) . .
Ti5 Ca1 Ti2 133.1(4) . .
Ti5 Ca1 Ti6 54.27(18) . .
Ti6 Ca1 Ti2 104.4(3) . .
O5 Ca1 Ti1 80.7(4) . .
O5 Ca1 Ti2 124.2(5) . .
O5 Ca1 Ti3 125.6(5) . .
O5 Ca1 Ti4 81.0(4) . .
O5 Ca1 Ti5 27.6(3) . .
O5 Ca1 Ti6 27.1(3) . .
O9 Ca1 Ti1 26.4(3) . .
O9 Ca1 Ti2 27.6(3) . .
O9 Ca1 Ti3 81.0(4) . .
O9 Ca1 Ti4 124.7(5) . .
O9 Ca1 Ti5 123.7(5) . .
O9 Ca1 Ti6 79.6(4) . .
O9 Ca1 O5 103.9(6) . .
O16 Ca1 Ti1 124.0(5) . .
O16 Ca1 Ti2 81.5(4) . .
O16 Ca1 Ti3 28.7(3) . .
O16 Ca1 Ti4 27.0(3) . .
O16 Ca1 Ti5 80.1(4) . .
O16 Ca1 Ti6 122.8(5) . .
O16 Ca1 O5 104.2(5) . .
O16 Ca1 O9 105.2(6) . .
C11 O1 Ti6 138.4(15) . .
Ti6 O2 Ti3 174.0(8) . 2_576
Ti1 O4 Ti6 152.5(8) . .
Ti5 O5 Ca1 109.9(6) . .
Ti6 O5 Ti5 137.3(6) . .
Ti6 O5 Ca1 110.8(5) . .
C6 O7 Ti1 135.1(11) . .
C6 O8 Ti2 135.5(12) . .
Ti1 O9 Ti2 136.7(6) . .
Ti1 O9 Ca1 111.9(6) . .
Ti2 O9 Ca1 110.4(5) . .
Ti3 O13 Ti2 153.3(7) . .
Ti3 O16 Ca1 109.7(6) . .
Ti4 O16 Ti3 137.7(8) . .
Ti4 O16 Ca1 112.1(6) . .
C1 O17 Ti3 131.0(13) . .
C1 O18 Ti4 132.4(13) . .
Ti5 O21 Ti4 153.3(8) . .
Ti1 O23 Ti4 173.5(8) 2_576 .
Ti5 O25 Ti2 170.1(8) . 2_576
C11 O26 Ti5 134.7(13) . .
C14 N1 C12 108.2(7) . .
C10 N2 C7 99.4(11) . .
C2 N3 C5 107.5(6) . .
O17 C1 C2 115(2) . .
O18 C1 O17 132.8(19) . .
O18 C1 C2 112(2) . .
N3 C2 C3 107.7(6) . .
C1 C2 N3 103(2) . .
C1 C2 C3 144(2) . .
C2 C3 C4 107.6(7) . .
C5 C4 C3 107.9(6) . .
C4 C5 N3 107.8(7) . .
O7 C6 C7 119.3(19) . .
O8 C6 O7 123.9(15) . .
O8 C6 C7 115.1(19) . .
C6 C7 N2 109.0(18) . .
C6 C7 C8 107.8(14) . .
C8 C7 N2 101.6(12) . .
C9 C8 C7 104.4(11) . .
C10 C9 C8 106.3(7) . .
N2 C10 C9 108.0(7) . .
O1 C11 O26 123.1(19) . .
O1 C11 C12 115(2) . .
O26 C11 C12 121(2) . .
N1 C12 C13 105.8(8) . .
C11 C12 N1 115(2) . .
C11 C12 C13 113(2) . .
C12 C13 C15 107.8(7) . .
N1 C14 C15 107.0(6) . .
C13 C15 C14 107.3(6) . .
Cl30 Cl31 Cl32 142.0(7) . .

loop_
_geom_bond_atom_site_label_1
_geom_bond_atom_site_label_2
_geom_bond_distance
_geom_bond_site_symmetry_2
Ti7 Ca2 3.774(14) .
Ti7 O33 2.176(12) .
Ti7 O34 1.879(12) .
Ti7 O39 1.807(12) .
Ti7 O40 2.143(12) .
Ti7 O42 2.054(13) .
Ti7 O53 1.792(11) .
Ti8 Ca2 3.787(14) .
Ti8 O32 2.083(14) .
Ti8 O38 1.913(12) .
Ti8 O39 1.801(13) .
Ti8 O41 2.120(13) .
Ti8 O51 2.132(14) .
Ti8 O55 1.740(14) .
Ti9 Ca2 3.881(16) .
Ti9 O30 2.162(13) .
Ti9 O37 1.811(12) .
Ti9 O38 1.876(12) .
Ti9 O49 2.164(18) .
Ti9 O50 2.054(16) .
Ti9 O57 1.799(14) .
Ti10 Ca2 3.846(16) .
Ti10 O28 2.201(16) .
Ti10 O36 1.891(13) .
Ti10 O37 1.816(12) .
Ti10 O47 2.097(16) .
Ti10 O48 2.142(19) .
Ti10 O56 1.778(13) .
Ti11 Ca2 3.764(14) .
Ti11 O29 2.154(15) .
Ti11 O35 1.751(11) .
Ti11 O36 1.897(13) .
Ti11 O45 2.102(13) .
Ti11 O46 2.083(14) .
Ti11 O54 1.783(10) .
Ti12 Ca2 3.784(14) .
Ti12 O31 2.136(14) .
Ti12 O34 1.825(12) .
Ti12 O35 1.870(11) .
Ti12 O43 2.105(15) .
Ti12 O44 2.117(13) .
Ti12 O52 1.806(12) .
Ti13 Ca3 3.778(16) .
Ti13 O53 1.803(11) .
Ti13 O59 1.870(11) .
Ti13 O60 1.742(12) .
Ti13 O64 2.149(14) .
Ti13 O75 2.116(13) .
Ti13 O76 2.091(14) .
Ti14 Ca3 3.784(15) .
Ti14 O55 1.828(14) .
Ti14 O58 1.839(12) .
Ti14 O59 1.843(11) .
Ti14 O65 2.244(14) .
Ti14 O77 2.103(12) .
Ti14 O78 2.084(13) .
Ti15 Ca3 3.777(15) .
Ti15 O57 1.778(14) .
Ti15 O58 1.776(12) .
Ti15 O63 1.830(13) .
Ti15 O68 2.164(16) .
Ti15 O79 2.18(2) .
Ti15 O80 2.082(13) .
Ti16 Ca3 3.776(19) .
Ti16 O56 1.797(13) .
Ti16 O62 1.858(17) .
Ti16 O63 1.898(12) .
Ti16 O69 2.222(15) .
Ti16 O70 2.030(14) .
Ti16 O81 2.102(16) .
Ti17 Ca3 3.759(18) .
Ti17 O54 1.801(10) .
Ti17 O61 1.849(14) .
Ti17 O62 1.793(16) .
Ti17 O67 2.123(14) .
Ti17 O71 2.093(14) .
Ti17 O72 2.109(18) .
Ti18 Ca3 3.779(16) .
Ti18 O52 1.773(12) .
Ti18 O60 1.862(12) .
Ti18 O61 1.852(13) .
Ti18 O66 2.165(12) .
Ti18 O73 2.097(13) .
Ti18 O74 2.111(13) .
Ca2 O34 2.719(18) .
Ca2 O36 2.698(19) .
Ca2 O38 2.723(19) .
Ca2 O39 3.118(18) .
Ca3 Cl22 3.09(3) 2_665
Ca3 Cl23 3.355(19) 2_665
Ca3 Cl23 3.20(2) .
Ca3 Cl24 2.88(4) 2_665
Ca3 O59 2.729(19) .
Ca3 O61 2.71(2) .
Ca3 O63 2.74(2) .
Cl22 Ca3 3.09(3) 2_665
Cl22 Cl23 2.26(3) .
Cl22 Cl24 1.99(4) 2_665
Cl23 Ca3 3.355(19) 2_665
Cl23 Cl24 2.02(3) .
Cl24 Ca3 2.88(4) 2_665
Cl24 Cl22 1.99(4) 2_665
O42 C16 1.36(2) .
O43 C16 1.20(2) .
O46 C21 1.25(3) .
O47 C21 1.31(3) .
O50 C26 1.17(3) .
O51 C26 1.26(3) .
O72 C31 1.267(17) .
O73 C31 1.27(3) .
O76 C41 1.26(3) .
O77 C41 1.22(3) .
O80 C36 1.16(2) .
O81 C36 1.29(3) .
N4 C17 1.510(9) .
N4 C20 1.515(9) .
N5 C27 1.515(9) .
N5 C30 1.511(9) .
N6 C22 1.509(9) .
N6 C25 1.510(9) .
N7 C37 1.511(10) .
N7 C40 1.525(9) .
N8 C32 1.517(9) .
N8 C35 1.513(9) .
N9 C42 1.507(9) .
N9 C45 1.514(9) .
C16 C17 1.501(10) .
C17 C18 1.517(9) .
C18 C19 1.505(10) .
C19 C20 1.501(10) .
C21 C22 1.494(10) .
C22 C23 1.514(9) .
C23 C24 1.518(9) .
C24 C25 1.504(10) .
C26 C27 1.504(10) .
C27 C28 1.518(9) .
C28 C29 1.513(9) .
C29 C30 1.517(9) .
C31 C32 1.38(4) .
C32 C33 1.529(10) .
C33 C34 1.522(9) .
C34 C35 1.514(9) .
C36 C37 1.503(10) .
C37 C38 1.504(10) .
C38 C39 1.528(9) .
C39 C40 1.533(9) .
C41 C42 1.503(10) .
C42 C43 1.501(10) .
C43 C44 1.513(9) .
C44 C45 1.512(9) .
Ti1 Ca1 3.819(14) .
Ti1 O4 1.779(13) .
Ti1 O6 2.121(12) .
Ti1 O7 2.103(12) .
Ti1 O9 1.832(12) .
Ti1 O11 2.108(15) .
Ti1 O23 1.755(12) 2_576
Ti2 Ca1 3.834(13) .
Ti2 O8 2.056(12) .
Ti2 O9 1.897(13) .
Ti2 O10 2.158(14) .
Ti2 O12 2.144(13) .
Ti2 O13 1.865(13) .
Ti2 O25 1.789(12) 2_576
Ti3 Ca1 3.806(13) .
Ti3 O2 1.835(13) 2_576
Ti3 O13 1.740(13) .
Ti3 O14 2.103(14) .
Ti3 O15 2.154(13) .
Ti3 O16 1.939(13) .
Ti3 O17 2.131(14) .
Ti4 Ca1 3.796(13) .
Ti4 O16 1.857(12) .
Ti4 O18 2.091(12) .
Ti4 O19 2.146(12) .
Ti4 O20 2.142(13) .
Ti4 O21 1.807(12) .
Ti4 O23 1.819(12) .
Ti5 Ca1 3.817(12) .
Ti5 O5 1.880(11) .
Ti5 O21 1.782(12) .
Ti5 O22 2.130(15) .
Ti5 O24 2.133(15) .
Ti5 O25 1.783(13) .
Ti5 O26 2.103(12) .
Ti6 Ca1 3.819(13) .
Ti6 O1 2.085(16) .
Ti6 O2 1.724(14) .
Ti6 O3 2.107(12) .
Ti6 O4 1.830(14) .
Ti6 O5 1.859(12) .
Ti6 O27 2.180(14) .
Ca1 O5 2.742(16) .
Ca1 O9 2.737(17) .
Ca1 O16 2.686(18) .
O1 C11 1.22(3) .
O2 Ti3 1.835(13) 2_576
O7 C6 1.26(2) .
O8 C6 1.25(2) .
O17 C1 1.25(3) .
O18 C1 1.17(3) .
O23 Ti1 1.755(12) 2_576
O25 Ti2 1.789(12) 2_576
O26 C11 1.25(2) .
N1 C12 1.509(9) .
N1 C14 1.509(9) .
N2 C7 1.60(3) .
N2 C10 1.498(10) .
N3 C2 1.508(7) .
N3 C5 1.515(9) .
C1 C2 1.494(10) .
C2 C3 1.511(9) .
C3 C4 1.513(10) .
C4 C5 1.510(10) .
C6 C7 1.497(9) .
C7 C8 1.55(2) .
C8 C9 1.527(9) .
C9 C10 1.519(9) .
C11 C12 1.499(10) .
C12 C13 1.511(10) .
C13 C15 1.515(9) .
C14 C15 1.516(9) .
Cl30 Cl31 2.184(18) .
Cl31 Cl32 2.374(19) .
Cl25 Cl27 2.07(2) .
Cl20 Cl21 1.55(2) .
Cl4 Cl5 1.04(2) .
Cl33 Cl34 1.37(2) .
Cl7 Cl8 1.423(18) .
Cl13 Cl14 2.36(3) .

loop_
_platon_squeeze_void_nr
_platon_squeeze_void_average_x
_platon_squeeze_void_average_y
_platon_squeeze_void_average_z
_platon_squeeze_void_volume
_platon_squeeze_void_count_electrons
_platon_squeeze_void_content
1 0.000 0.000 0.500 16 0 ' '
2 0.074 0.228 0.796 14 4 ' '
3 0.108 0.114 0.955 36 9 ' '
4 0.209 0.552 0.759 16 1 ' '
5 0.214 0.879 0.289 16 6 ' '
6 0.285 0.144 0.875 12 3 ' '
7 0.274 0.211 0.799 6 2 ' '
8 0.362 0.728 0.684 57 9 ' '
9 0.343 0.652 0.175 17 0 ' '
10 0.370 0.155 0.716 15 2 ' '
11 0.642 0.277 0.314 59 9 ' '
12 0.629 0.844 0.284 15 2 ' '
13 0.657 0.348 0.825 17 0 ' '
14 0.715 0.856 0.125 12 3 ' '
15 0.726 0.789 0.201 6 2 ' '
16 0.786 0.121 0.711 15 5 ' '
17 0.796 0.453 0.239 14 1 ' '
18 0.891 0.886 0.046 36 9 ' '
19 0.926 0.771 0.205 14 4 ' '
